data_7235573
loop_
_publ_author_name
'Ghosh, Raja'
'K. S., Asha'
'Pratik, Saied Md.'
'Datta, Ayan'
'Nath, Ramesh'
'Mandal, Sukhendu'

_publ_section_title
;
 Synthesis, structure, photocatalytic and magnetic properties of an
 oxo-bridged copper dimer
;
_journal_issue 41
_journal_name_full 'RSC Adv.'
_journal_page_first 21195
_journal_paper_doi 10.1039/C4RA01886A
_journal_volume 4
_journal_year 2014
_chemical_formula_moiety 'C8 H14 Cu N6 O8'
_chemical_formula_sum 'C8 H14 Cu N6 O8'
_chemical_formula_weight 385.79
_chemical_name_common coppercitrate
_space_group_crystal_system orthorhombic
_space_group_IT_number 61
_space_group_name_Hall '-P 2ac 2ab'
_space_group_name_H-M_alt 'P b c a'
_atom_sites_solution_hydrogens geom
_atom_sites_solution_primary direct
_atom_sites_solution_secondary difmap
_audit_creation_method SHELXL-2013
_cell_angle_alpha 90
_cell_angle_beta 90
_cell_angle_gamma 90
_cell_formula_units_Z 8
_cell_length_a 11.6890(3)
_cell_length_b 14.7288(4)
_cell_length_c 17.9191(5)
_cell_measurement_temperature 298(2)
_cell_volume 3085.04(14)
_computing_cell_refinement 'Bruker SMART'
_computing_data_collection 'Bruker SMART'
_computing_data_reduction 'Bruker SAINT'
_computing_molecular_graphics 'Bruker SHELXTL'
_computing_publication_material 'Bruker SHELXTL'
_computing_structure_refinement 'SHELXL-2013 (Sheldrick, 2013)'
_computing_structure_solution 'SHELXS-97 (Sheldrick, 1990)'
_diffrn_ambient_temperature 298(2)
_diffrn_measured_fraction_theta_full 0.997
_diffrn_measured_fraction_theta_max 0.990
_diffrn_measurement_device_type 'CCD area detector'
_diffrn_measurement_method 'phi and omega scans'
_diffrn_radiation_type MoK\a
_diffrn_radiation_wavelength 0.71073
_diffrn_reflns_av_R_equivalents 0.0228
_diffrn_reflns_av_unetI/netI 0.0237
_diffrn_reflns_Laue_measured_fraction_full 0.997
_diffrn_reflns_Laue_measured_fraction_max 0.990
_diffrn_reflns_limit_h_max 16
_diffrn_reflns_limit_h_min -16
_diffrn_reflns_limit_k_max 13
_diffrn_reflns_limit_k_min -21
_diffrn_reflns_limit_l_max 24
_diffrn_reflns_limit_l_min -25
_diffrn_reflns_number 19348
_diffrn_reflns_point_group_measured_fraction_full 0.997
_diffrn_reflns_point_group_measured_fraction_max 0.990
_diffrn_reflns_theta_full 25.242
_diffrn_reflns_theta_max 30.502
_diffrn_reflns_theta_min 2.865
_exptl_absorpt_coefficient_mu 1.467
_exptl_absorpt_correction_T_max 0.810
_exptl_absorpt_correction_T_min 0.758
_exptl_absorpt_correction_type empirical
_exptl_absorpt_process_details SADABS
_exptl_crystal_colour blue
_exptl_crystal_density_diffrn 1.661
_exptl_crystal_description platelike
_exptl_crystal_F_000 1576
_exptl_crystal_size_max 0.200
_exptl_crystal_size_mid 0.150
_exptl_crystal_size_min 0.150
_refine_diff_density_max 0.843
_refine_diff_density_min -0.350
_refine_diff_density_rms 0.081
_refine_ls_extinction_method none
_refine_ls_goodness_of_fit_ref 1.053
_refine_ls_hydrogen_treatment none
_refine_ls_matrix_type full
_refine_ls_number_parameters 211
_refine_ls_number_reflns 4657
_refine_ls_number_restraints 0
_refine_ls_restrained_S_all 1.053
_refine_ls_R_factor_all 0.0538
_refine_ls_R_factor_gt 0.0370
_refine_ls_shift/su_max 0.001
_refine_ls_shift/su_mean 0.000
_refine_ls_structure_factor_coef Fsqd
_refine_ls_weighting_details 'w=1/[\s^2^(Fo^2^)+(0.0798P)^2^+0.7863P] where P=(Fo^2^+2Fc^2^)/3'
_refine_ls_weighting_scheme calc
_refine_ls_wR_factor_gt 0.1156
_refine_ls_wR_factor_ref 0.1290
_reflns_Friedel_coverage 0.000
_reflns_number_gt 3514
_reflns_number_total 4657
_reflns_threshold_expression 'I > 2\s(I)'
_cod_data_source_file c4ra01886a2.cif
_cod_data_source_block compound1
_cod_database_code 7235573
_shelx_space_group_comment
;
The symmetry employed for this shelxl refinement is uniquely defined
by the following loop, which should always be used as a source of
symmetry information in preference to the above space-group names.
They are only intended as comments.
;
_shelx_estimated_absorpt_t_min 0.758
_shelx_estimated_absorpt_t_max 0.810
_shelxl_version_number 2013-4

loop_
_space_group_symop_operation_xyz
'x, y, z'
'x+1/2, -y+1/2, -z'
'-x, y+1/2, -z+1/2'
'-x+1/2, -y, z+1/2'
'-x, -y, -z'
'-x-1/2, y-1/2, z'
'x, -y-1/2, z-1/2'
'x-1/2, y, -z-1/2'

loop_
_atom_site_label
_atom_site_type_symbol
_atom_site_fract_x
_atom_site_fract_y
_atom_site_fract_z
_atom_site_U_iso_or_equiv
_atom_site_adp_type
_atom_site_occupancy
_atom_site_site_symmetry_order
_atom_site_calc_flag
_atom_site_refinement_flags_posn
_atom_site_refinement_flags_adp
Cu1 Cu -0.00505(2) -0.02161(2) 0.57733(2) 0.02579(10) Uani 1 1 d . .
O1 O -0.12510(12) -0.04881(13) 0.64611(8) 0.0403(4) Uani 1 1 d . .
O2 O -0.10894(12) 0.01622(8) 0.49964(6) 0.0234(3) Uani 1 1 d . .
O3 O 0.10068(13) 0.00114(14) 0.65799(8) 0.0415(4) Uani 1 1 d . .
O4 O -0.24260(15) -0.18830(10) 0.44199(8) 0.0386(4) Uani 1 1 d . .
O5 O -0.28563(13) -0.12024(12) 0.67142(8) 0.0430(4) Uani 1 1 d . .
O6 O 0.25798(14) 0.05877(15) 0.70511(8) 0.0493(5) Uani 1 1 d . .
O7 O -0.08027(14) -0.16448(10) 0.50466(9) 0.0417(4) Uani 1 1 d . .
O8 O 0.81260(17) 0.19285(12) 0.55006(10) 0.0473(4) Uani 1 1 d G .
H8A H 0.7915 0.2246 0.5129 0.071 Uiso 1 1 d G U
H8B H 0.8426 0.1437 0.5347 0.071 Uiso 1 1 d G U
C1 C -0.20700(14) -0.03849(12) 0.48822(10) 0.0221(3) Uani 1 1 d . .
C6 C 0.27001(17) 0.00170(16) 0.58060(10) 0.0297(4) Uani 1 1 d . .
C5 C 0.20727(17) 0.02247(15) 0.65261(11) 0.0317(4) Uani 1 1 d . .
C4 C -0.17285(17) -0.13897(13) 0.47644(11) 0.0279(4) Uani 1 1 d . .
C2 C -0.28335(17) -0.03465(14) 0.55777(11) 0.0283(4) Uani 1 1 d . .
C3 C -0.22807(16) -0.07173(14) 0.62973(10) 0.0293(4) Uani 1 1 d . .
N4 N 0.51255(18) 0.21120(17) 0.37870(12) 0.0488(5) Uani 1 1 d . .
H4A H 0.4406 0.2005 0.3835 0.059 Uiso 1 1 calc R U
H4B H 0.5478 0.2429 0.4118 0.059 Uiso 1 1 calc R U
C8 C 0.56896(19) 0.17901(15) 0.32042(11) 0.0332(4) Uani 1 1 d . .
N5 N 0.68031(16) 0.19372(14) 0.31381(11) 0.0409(4) Uani 1 1 d . .
H5A H 0.7172 0.1716 0.2765 0.049 Uiso 1 1 calc R U
H5B H 0.7157 0.2254 0.3469 0.049 Uiso 1 1 calc R U
N6 N 0.51507(17) 0.13074(17) 0.26995(12) 0.0486(6) Uani 1 1 d . .
H6A H 0.4431 0.1200 0.2748 0.058 Uiso 1 1 calc R U
H6B H 0.5517 0.1098 0.2321 0.058 Uiso 1 1 calc R U
N3 N 0.49355(17) 0.18794(17) 0.60653(14) 0.0481(5) Uani 1 1 d . .
H3A H 0.4208 0.1815 0.6017 0.058 Uiso 1 1 calc R U
H3B H 0.5316 0.2184 0.5740 0.058 Uiso 1 1 calc R U
C12 C 0.54718(19) 0.15079(15) 0.66440(12) 0.0348(4) Uani 1 1 d . .
N2 N 0.65930(17) 0.16029(15) 0.67184(11) 0.0441(5) Uani 1 1 d . .
H2A H 0.6939 0.1360 0.7092 0.053 Uiso 1 1 calc R U
H2B H 0.6975 0.1907 0.6393 0.053 Uiso 1 1 calc R U
N1 N 0.49060(16) 0.10405(19) 0.71470(12) 0.0471(5) Uani 1 1 d . .
H1A H 0.5264 0.0802 0.7518 0.056 Uiso 1 1 calc R U
H1B H 0.4178 0.0973 0.7106 0.056 Uiso 1 1 calc R U

loop_
_atom_site_aniso_label
_atom_site_aniso_U_11
_atom_site_aniso_U_22
_atom_site_aniso_U_33
_atom_site_aniso_U_23
_atom_site_aniso_U_13
_atom_site_aniso_U_12
Cu1 0.01859(14) 0.03739(17) 0.02140(15) 0.00478(9) 0.00048(7) -0.00463(9)
O1 0.0249(7) 0.0722(11) 0.0237(6) 0.0080(7) 0.0016(6) -0.0129(7)
O2 0.0176(6) 0.0279(6) 0.0245(6) 0.0022(5) 0.0010(4) -0.0038(5)
O3 0.0242(7) 0.0765(12) 0.0237(7) 0.0063(7) -0.0011(5) -0.0133(7)
O4 0.0461(9) 0.0299(7) 0.0399(8) -0.0052(6) -0.0014(7) -0.0064(7)
O5 0.0308(7) 0.0615(11) 0.0367(8) 0.0129(7) 0.0026(6) -0.0132(7)
O6 0.0325(8) 0.0860(14) 0.0293(7) -0.0045(8) -0.0028(6) -0.0170(9)
O7 0.0328(8) 0.0342(8) 0.0580(10) 0.0041(7) -0.0048(7) 0.0087(6)
O8 0.0527(10) 0.0411(9) 0.0483(9) 0.0053(8) 0.0090(8) 0.0142(8)
C1 0.0163(7) 0.0251(8) 0.0249(8) 0.0017(6) -0.0006(6) -0.0007(6)
C6 0.0206(8) 0.0379(10) 0.0306(10) 0.0071(8) -0.0027(7) -0.0006(8)
C5 0.0231(8) 0.0443(12) 0.0278(9) 0.0086(8) -0.0027(7) -0.0032(8)
C4 0.0274(8) 0.0277(9) 0.0285(9) 0.0024(7) 0.0060(7) 0.0011(7)
C2 0.0217(8) 0.0354(10) 0.0278(8) 0.0016(7) 0.0053(7) 0.0001(7)
C3 0.0238(8) 0.0388(10) 0.0254(8) -0.0008(8) 0.0045(7) -0.0019(8)
N4 0.0455(11) 0.0566(14) 0.0442(12) -0.0186(10) 0.0093(9) -0.0087(9)
C8 0.0366(10) 0.0319(10) 0.0311(10) -0.0003(8) 0.0005(8) -0.0043(8)
N5 0.0360(9) 0.0490(11) 0.0377(9) -0.0042(8) 0.0021(8) -0.0095(9)
N6 0.0351(10) 0.0685(15) 0.0421(11) -0.0212(11) 0.0049(8) -0.0148(9)
N3 0.0413(11) 0.0516(13) 0.0514(13) 0.0128(11) -0.0042(9) -0.0103(9)
C12 0.0343(10) 0.0348(10) 0.0353(10) -0.0068(8) 0.0011(9) -0.0076(9)
N2 0.0341(9) 0.0570(13) 0.0413(10) 0.0011(9) -0.0002(8) -0.0132(9)
N1 0.0335(10) 0.0641(14) 0.0436(11) 0.0110(10) -0.0010(8) -0.0141(9)

loop_
_atom_type_symbol
_atom_type_description
_atom_type_scat_dispersion_real
_atom_type_scat_dispersion_imag
_atom_type_scat_source
C C 0.0033 0.0016 'International Tables Vol C Tables 4.2.6.8 and 6.1.1.4'
H H 0.0000 0.0000 'International Tables Vol C Tables 4.2.6.8 and 6.1.1.4'
N N 0.0061 0.0033 'International Tables Vol C Tables 4.2.6.8 and 6.1.1.4'
O O 0.0106 0.0060 'International Tables Vol C Tables 4.2.6.8 and 6.1.1.4'
Cu Cu 0.3201 1.2651 'International Tables Vol C Tables 4.2.6.8 and 6.1.1.4'

loop_
_geom_angle_atom_site_label_1
_geom_angle_atom_site_label_2
_geom_angle_atom_site_label_3
_geom_angle
_geom_angle_site_symmetry_1
_geom_angle_site_symmetry_3
O1 Cu1 O2 169.21(7) . 5_556
O1 Cu1 O2 93.65(6) . .
O2 Cu1 O2 84.64(6) 5_556 .
O1 Cu1 O3 91.36(6) . .
O2 Cu1 O3 94.96(6) 5_556 .
O2 Cu1 O3 153.22(7) . .
O1 Cu1 Cu1 134.88(5) . 5_556
O2 Cu1 Cu1 42.46(4) 5_556 5_556
O2 Cu1 Cu1 42.18(4) . 5_556
O3 Cu1 Cu1 131.57(5) . 5_556
C3 O1 Cu1 126.61(13) . .
C1 O2 Cu1 118.79(10) . 5_556
C1 O2 Cu1 116.71(10) . .
Cu1 O2 Cu1 95.36(6) 5_556 .
C5 O3 Cu1 127.24(14) . .
O2 C1 C2 109.43(14) . .
O2 C1 C6 107.67(14) . 5_556
C2 C1 C6 111.13(15) . 5_556
O2 C1 C4 110.80(14) . .
C2 C1 C4 107.23(15) . .
C6 C1 C4 110.60(16) 5_556 .
C5 C6 C1 112.37(16) . 5_556
O6 C5 O3 120.9(2) . .
O6 C5 C6 120.28(18) . .
O3 C5 C6 118.84(18) . .
O7 C4 O4 125.92(19) . .
O7 C4 C1 117.06(17) . .
O4 C4 C1 116.96(17) . .
C1 C2 C3 114.99(16) . .
O5 C3 O1 121.68(18) . .
O5 C3 C2 118.88(18) . .
O1 C3 C2 119.39(17) . .
N6 C8 N4 119.9(2) . .
N6 C8 N5 119.9(2) . .
N4 C8 N5 120.1(2) . .
N1 C12 N2 119.0(2) . .
N1 C12 N3 120.9(2) . .
N2 C12 N3 120.1(2) . .

loop_
_geom_bond_atom_site_label_1
_geom_bond_atom_site_label_2
_geom_bond_distance
_geom_bond_site_symmetry_2
Cu1 O1 1.9101(14) .
Cu1 O2 1.9195(13) 5_556
Cu1 O2 1.9296(13) .
Cu1 O3 1.9310(15) .
Cu1 Cu1 2.8460(5) 5_556
O1 C3 1.284(2) .
O2 C1 1.416(2) .
O2 Cu1 1.9194(13) 5_556
O3 C5 1.289(2) .
O4 C4 1.254(2) .
O5 C3 1.233(2) .
O6 C5 1.234(3) .
O7 C4 1.252(2) .
C1 C2 1.534(3) .
C1 C6 1.535(3) 5_556
C1 C4 1.547(3) .
C6 C5 1.515(3) .
C6 C1 1.535(3) 5_556
C2 C3 1.542(3) .
N4 C8 1.323(3) .
C8 N6 1.311(3) .
C8 N5 1.325(3) .
N3 C12 1.330(3) .
C12 N1 1.313(3) .
C12 N2 1.325(3) .
